data_1572516
loop_
_publ_author_name
'Bojarska, Joanna'
'\/Lyczko, Krzysztof'
'Breza, Martin'
'Mieczkowski, Adam'

_publ_section_title
;
 Recurrent Supramolecular Patterns in a Series of Salts of Heterocyclic
 Polyamines and Heterocyclic Dicarboxylic Acids: Synthesis, Single-Crystal
 X-ray Structure, Hirshfeld Surface Analysis, Energy Framework, and
 Quantum Chemical Calculations
;
_journal_issue 8
_journal_name_full Crystals
_journal_page_first 733
_journal_paper_doi 10.3390/cryst14080733
_journal_volume 14
_journal_year 2024
_chemical_formula_moiety 'C6 H3 O4 S, C4 H7 N4 S'
_chemical_formula_sum 'C10 H10 N4 O4 S2'
_chemical_formula_weight 314.34
_chemical_name_systematic '4,6-diamino-2-thiopyrimidin-1,3-dium 4-carboxythiophene-3-carboxylate'
_space_group_crystal_system monoclinic
_space_group_IT_number 9
_space_group_name_Hall 'C -2yc'
_space_group_name_H-M_alt 'C 1 c 1'
_atom_sites_solution_hydrogens mixed
_atom_sites_solution_primary direct
_audit_creation_date 2024-06-11
_audit_creation_method
;
Olex2 1.5
(compiled 2024.02.16 svn.r378c4104 for OlexSys, GUI svn.r6928)
;
_cell_angle_alpha 90
_cell_angle_beta 91.394(3)
_cell_angle_gamma 90
_cell_formula_units_Z 4
_cell_length_a 4.20086(14)
_cell_length_b 21.3241(7)
_cell_length_c 13.9944(4)
_cell_measurement_reflns_used 2659
_cell_measurement_temperature 100.0(1)
_cell_measurement_theta_max 70.2810
_cell_measurement_theta_min 4.1310
_cell_volume 1253.24(7)
_computing_cell_refinement 'CrysAlisPro 1.171.40.84a (Rigaku OD, 2020)'
_computing_data_collection 'CrysAlisPro 1.171.40.84a (Rigaku OD, 2020)'
_computing_data_reduction 'CrysAlisPro 1.171.40.84a (Rigaku OD, 2020)'
_computing_molecular_graphics 'Olex2 1.5 (Dolomanov et al., 2009)'
_computing_publication_material 'Olex2 1.5 (Dolomanov et al., 2009)'
_computing_structure_refinement 'SHELXL 2017/1 (Sheldrick, 2015)'
_computing_structure_solution 'SHELXS  (Sheldrick, 2008)'
_diffrn_ambient_environment N~2~
_diffrn_ambient_temperature 100.0(1)
_diffrn_detector 'CCD plate'
_diffrn_detector_area_resol_mean 16.0131
_diffrn_detector_type Eos
_diffrn_measured_fraction_theta_full 1.000
_diffrn_measured_fraction_theta_max 0.983
_diffrn_measurement_details
;
List of Runs (angles in degrees, time in seconds):

  # Type    Start    End  Width  t~exp~   \w     \q     \k     \f   Frames
--------------------------------------------------------------------------
  1  \w    -20.00  26.00   1.00    1.00    --    0.00 -77.00  60.00   46
  2  \w      6.00  31.00   1.00    1.72    --   54.00 -37.00  60.00   25
  3  \w     39.00  65.00   1.00    1.72    --   54.00  57.00   0.00   26
  4  \w    -13.00  14.00   1.00    1.72    --   54.00 -57.00-180.00   27
  5  \w     67.00 118.00   1.00    1.72    --   54.00  57.00  60.00   51
  6  \w     54.00 124.00   1.00    1.72    --   54.00  37.00  30.00   70
  7  \w      6.00  58.00   1.00    1.72    --   54.00 -99.00-120.00   52
  8  \w     59.00  92.00   1.00    1.72    --   54.00 -99.00-120.00   33
  9  \w     26.00  96.00   1.00    1.72    --   54.00 -99.00  30.00   70
 10  \w     41.00  75.00   1.00    1.72    --   54.00  57.00 -60.00   34
 11  \w     35.00  79.00   1.00    1.72    --   54.00 -37.00  60.00   44
 12  \w     46.00  97.00   1.00    1.72    --   54.00  57.00 -30.00   51
 13  \w    151.00 178.00   1.00    1.72    --  108.00  37.00 -30.00   27
 14  \w     84.00 109.00   1.00    1.72    --  108.00  37.00 -30.00   25
 15  \w     87.00 112.00   1.00    1.72    --  108.00  50.00 -90.00   25
 16  \w     86.00 113.00   1.00    1.72    --  108.00  50.00   0.00   27
 17  \w     90.00 120.00   1.00    1.72    --  108.00  50.00 -60.00   30
 18  \w     96.00 157.00   1.00    1.72    --  108.00  63.00   0.00   61
 19  \w    105.00 174.00   1.00    1.72    --  108.00  77.00  90.00   69
 20  \w    121.00 171.00   1.00    1.72    --  108.00  63.00-120.00   50
 21  \w     88.00 120.00   1.00    1.72    --  108.00  63.00-120.00   32
 22  \w     36.00  68.00   1.00    1.72    --  108.00 -91.00   0.00   32
 23  \w     39.00 103.00   1.00    1.72    --  108.00 -91.00 120.00   64
 24  \w     88.00 119.00   1.00    1.72    --  108.00  50.00 -30.00   31
 25  \w     87.00 112.00   1.00    1.72    --  108.00  63.00 -30.00   25
 26  \w    122.00 174.00   1.00    1.72    --  108.00 111.00  60.00   52
 27  \w    132.00 176.00   1.00    1.72    --  108.00  63.00 -90.00   44
 28  \w     87.00 112.00   1.00    1.72    --  108.00  63.00 -90.00   25
 29  \w     82.00 109.00   1.00    1.72    --  108.00  25.00  30.00   27
 30  \w     86.00 113.00   1.00    1.72    --  108.00  63.00 -60.00   27
 31  \w     83.00 108.00   1.00    1.72    --  108.00  37.00 -60.00   25
 32  \w    113.00 170.00   1.00    1.72    --  108.00  50.00 150.00   57
 33  \w    147.00 174.00   1.00    1.72    --  108.00  25.00  30.00   27
 34  \w    120.00 178.00   1.00    1.72    --  108.00  77.00 -60.00   58
 35  \w     39.00 111.00   1.00    1.72    --  108.00 -37.00 -30.00   72
;
_diffrn_measurement_device 'four-circle diffractometer'
_diffrn_measurement_device_type 'SuperNova, Dual, Cu at home/near, Eos'
_diffrn_measurement_method '\w scans'
_diffrn_orient_matrix_type 'CrysAlisPro convention (1999,Acta A55,543-557)'
_diffrn_orient_matrix_UB_11 -0.3116525000
_diffrn_orient_matrix_UB_12 -0.0319266000
_diffrn_orient_matrix_UB_13 0.0294600000
_diffrn_orient_matrix_UB_21 -0.1699673000
_diffrn_orient_matrix_UB_22 0.0260882000
_diffrn_orient_matrix_UB_23 -0.0903928000
_diffrn_orient_matrix_UB_31 0.0932672000
_diffrn_orient_matrix_UB_32 -0.0592838000
_diffrn_orient_matrix_UB_33 -0.0555458000
_diffrn_radiation_monochromator mirror
_diffrn_radiation_probe x-ray
_diffrn_radiation_type 'Cu K\a'
_diffrn_radiation_wavelength 1.54184
_diffrn_reflns_av_R_equivalents 0.0192
_diffrn_reflns_av_unetI/netI 0.0235
_diffrn_reflns_Laue_measured_fraction_full 1.000
_diffrn_reflns_Laue_measured_fraction_max 0.983
_diffrn_reflns_limit_h_max 5
_diffrn_reflns_limit_h_min -4
_diffrn_reflns_limit_k_max 24
_diffrn_reflns_limit_k_min -25
_diffrn_reflns_limit_l_max 16
_diffrn_reflns_limit_l_min -17
_diffrn_reflns_number 4131
_diffrn_reflns_point_group_measured_fraction_full 0.762
_diffrn_reflns_point_group_measured_fraction_max 0.747
_diffrn_reflns_theta_full 67.684
_diffrn_reflns_theta_max 70.370
_diffrn_reflns_theta_min 4.146
_diffrn_source 'micro-focus sealed X-ray tube'
_diffrn_source_type 'SuperNova (Cu) X-ray Source'
_exptl_absorpt_coefficient_mu 4.071
_exptl_absorpt_correction_T_max 1.00000
_exptl_absorpt_correction_T_min 0.89310
_exptl_absorpt_correction_type multi-scan
_exptl_absorpt_process_details
;
CrysAlisPro 1.171.40.84a (Rigaku Oxford Diffraction, 2020)
Empirical absorption correction using spherical harmonics,
implemented in SCALE3 ABSPACK scaling algorithm.
;
_exptl_crystal_colour yellow
_exptl_crystal_colour_primary yellow
_exptl_crystal_density_diffrn 1.666
_exptl_crystal_description block
_exptl_crystal_F_000 648
_exptl_crystal_size_max 0.16
_exptl_crystal_size_mid 0.1
_exptl_crystal_size_min 0.06
_refine_diff_density_max 0.394
_refine_diff_density_min -0.299
_refine_diff_density_rms 0.054
_refine_ls_abs_structure_details
;
 Classical Flack method preferred over Parsons because s.u. lower.
;
_refine_ls_abs_structure_Flack 0.00(2)
_refine_ls_extinction_method none
_refine_ls_goodness_of_fit_ref 1.059
_refine_ls_hydrogen_treatment mixed
_refine_ls_matrix_type full
_refine_ls_number_parameters 196
_refine_ls_number_reflns 1782
_refine_ls_number_restraints 3
_refine_ls_restrained_S_all 1.059
_refine_ls_R_factor_all 0.0290
_refine_ls_R_factor_gt 0.0288
_refine_ls_shift/su_max 0.001
_refine_ls_shift/su_mean 0.000
_refine_ls_structure_factor_coef Fsqd
_refine_ls_weighting_details 'w=1/[\s^2^(Fo^2^)+(0.0525P)^2^+0.9093P] where P=(Fo^2^+2Fc^2^)/3'
_refine_ls_weighting_scheme calc
_refine_ls_wR_factor_gt 0.0762
_refine_ls_wR_factor_ref 0.0766
_reflns_Friedel_coverage 0.510
_reflns_Friedel_fraction_full 0.522
_reflns_Friedel_fraction_max 0.507
_reflns_number_gt 1772
_reflns_number_total 1782
_reflns_threshold_expression 'I > 2\s(I)'
_cod_data_source_file structures_1-7.cif
_cod_data_source_block k8a4
_cod_database_code 1572516
_shelx_shelxl_version_number 2017/1
_chemical_oxdiff_formula 'C10 H10 N4 O4 S2'
_chemical_oxdiff_usercomment 'yellow block, Cu, 100K, 0.16x0.10x0.06'
_shelx_space_group_comment
;
The symmetry employed for this shelxl refinement is uniquely defined
by the following loop, which should always be used as a source of
symmetry information in preference to the above space-group names.
They are only intended as comments.
;
_olex2_refinement_description
;
1. Fixed Uiso
 At 1.2 times of:
  All C(H) groups, All N(H) groups, All N(H,H) groups
 At 1.5 times of:
  All O(H) groups
2. Restrained distances
 N1-H1
 0.87 with sigma of 0.02
3.a Aromatic/amide H refined with riding coordinates:
 C1(H1A), C9(H9), C4(H4)
3.b X=CH2 refined with riding coordinates:
 N4(H4A,H4B)
;
_olex2_submission_special_instructions 'No special instructions were received'
_oxdiff_exptl_absorpt_empirical_details
;
Empirical correction (ABSPACK) includes:
- Absorption correction using spherical harmonics
- Frame scaling
;
_oxdiff_exptl_absorpt_empirical_full_max 1.119
_oxdiff_exptl_absorpt_empirical_full_min 0.835

loop_
_space_group_symop_operation_xyz
'x, y, z'
'x, -y, z+1/2'
'x+1/2, y+1/2, z'
'x+1/2, -y+1/2, z+1/2'

loop_
_atom_site_label
_atom_site_type_symbol
_atom_site_fract_x
_atom_site_fract_y
_atom_site_fract_z
_atom_site_U_iso_or_equiv
_atom_site_adp_type
_atom_site_occupancy
_atom_site_site_symmetry_order
_atom_site_calc_flag
_atom_site_refinement_flags_posn
_atom_site_refinement_flags_adp
_atom_site_refinement_flags_occupancy
_atom_site_disorder_assembly
_atom_site_disorder_group
S1 S 0.76349(15) 0.81357(3) 0.65736(6) 0.0175(2) Uani 1 1 d . . . . .
S2 S 0.72607(18) 0.55130(4) 0.18901(7) 0.0183(2) Uani 1 1 d . . . . .
O2 O 0.9118(7) 0.72208(13) 0.33343(19) 0.0233(6) Uani 1 1 d . . . . .
H2A H 0.775(13) 0.691(3) 0.370(4) 0.035 Uiso 1 1 d . U . . .
O3 O 0.5994(7) 0.64302(12) 0.42037(18) 0.0223(6) Uani 1 1 d . . . . .
N1 N 0.3745(7) 0.45126(13) 0.2276(2) 0.0152(6) Uani 1 1 d D . . . .
H1 H 0.437(10) 0.4385(19) 0.174(2) 0.018 Uiso 1 1 d D U . . .
O4 O 0.3948(7) 0.62678(11) 0.56278(19) 0.0206(6) Uani 1 1 d . . . . .
C6 C 0.5482(8) 0.65993(15) 0.5052(2) 0.0154(7) Uani 1 1 d . . . . .
O1 O 1.1467(7) 0.81229(12) 0.36494(19) 0.0223(6) Uani 1 1 d . . . . .
N2 N 0.3922(7) 0.52737(13) 0.3437(2) 0.0170(6) Uani 1 1 d . . . . .
H2 H 0.456(11) 0.569(2) 0.366(3) 0.020 Uiso 1 1 d . U . . .
N3 N 0.0515(8) 0.36457(13) 0.2346(2) 0.0176(6) Uani 1 1 d . . . . .
H3A H 0.114(12) 0.355(2) 0.174(4) 0.021 Uiso 1 1 d . U . . .
H3B H -0.072(12) 0.342(2) 0.268(3) 0.021 Uiso 1 1 d . U . . .
C1 C 0.9171(9) 0.81988(16) 0.5461(3) 0.0176(7) Uani 1 1 d . . . . .
H1A H 1.034028 0.855265 0.525233 0.021 Uiso 1 1 calc R U . . .
C9 C 0.0755(8) 0.43589(16) 0.3678(3) 0.0167(7) Uani 1 1 d . . . . .
H9 H -0.058497 0.410900 0.406061 0.020 Uiso 1 1 calc R U . . .
C8 C 0.1893(8) 0.49302(15) 0.4002(3) 0.0165(7) Uani 1 1 d . . . . .
C3 C 0.6696(8) 0.72255(15) 0.5399(2) 0.0144(6) Uani 1 1 d . . . . .
N4 N 0.1159(8) 0.51835(14) 0.4837(2) 0.0210(7) Uani 1 1 d . . . . .
H4A H -0.012773 0.498496 0.522102 0.025 Uiso 1 1 calc R U . . .
H4B H 0.195926 0.554973 0.500509 0.025 Uiso 1 1 calc R U . . .
C10 C 0.1629(7) 0.41601(15) 0.2774(2) 0.0140(6) Uani 1 1 d . . . . .
C2 C 0.8542(8) 0.76867(15) 0.4901(2) 0.0157(7) Uani 1 1 d . . . . .
C7 C 0.4857(8) 0.50835(15) 0.2566(3) 0.0163(7) Uani 1 1 d . . . . .
C4 C 0.6080(8) 0.74194(15) 0.6306(2) 0.0167(7) Uani 1 1 d . . . . .
H4 H 0.489890 0.717779 0.674465 0.020 Uiso 1 1 calc R U . . .
C5 C 0.9817(8) 0.76867(15) 0.3917(3) 0.0172(7) Uani 1 1 d . . . . .

loop_
_atom_site_aniso_label
_atom_site_aniso_U_11
_atom_site_aniso_U_22
_atom_site_aniso_U_33
_atom_site_aniso_U_23
_atom_site_aniso_U_13
_atom_site_aniso_U_12
S1 0.0257(4) 0.0145(4) 0.0122(4) -0.0025(3) 0.0015(3) -0.0023(3)
S2 0.0214(4) 0.0157(4) 0.0178(4) 0.0022(3) 0.0024(3) -0.0011(3)
O2 0.0374(15) 0.0200(13) 0.0129(12) -0.0036(9) 0.0064(11) -0.0084(10)
O3 0.0374(16) 0.0161(12) 0.0136(12) -0.0039(9) 0.0058(11) -0.0074(10)
N1 0.0178(14) 0.0149(13) 0.0129(14) -0.0019(10) -0.0007(11) 0.0005(11)
O4 0.0315(15) 0.0151(12) 0.0155(12) -0.0008(9) 0.0054(10) -0.0061(10)
C6 0.0205(17) 0.0125(16) 0.0131(17) 0.0003(12) 0.0000(13) 0.0010(12)
O1 0.0305(14) 0.0212(13) 0.0155(12) 0.0006(9) 0.0053(11) -0.0103(10)
N2 0.0199(15) 0.0126(14) 0.0182(15) -0.0001(10) -0.0021(12) -0.0033(10)
N3 0.0219(14) 0.0139(14) 0.0173(14) -0.0036(11) 0.0044(12) -0.0043(12)
C1 0.0238(18) 0.0152(15) 0.0138(16) 0.0014(12) -0.0017(14) -0.0027(13)
C9 0.0196(16) 0.0153(15) 0.0152(17) 0.0006(12) -0.0008(13) -0.0013(12)
C8 0.0193(17) 0.0156(16) 0.0145(16) 0.0000(13) -0.0015(13) 0.0030(13)
C3 0.0183(15) 0.0140(15) 0.0110(15) 0.0008(12) 0.0000(12) 0.0020(12)
N4 0.0300(17) 0.0173(14) 0.0159(15) -0.0044(11) 0.0026(13) -0.0072(11)
C10 0.0149(16) 0.0120(15) 0.0151(17) -0.0002(12) -0.0020(13) 0.0017(12)
C2 0.0178(16) 0.0140(15) 0.0154(18) 0.0000(11) 0.0001(13) -0.0003(12)
C7 0.0145(16) 0.0128(16) 0.0215(19) 0.0018(12) -0.0026(13) 0.0026(12)
C4 0.0231(17) 0.0122(15) 0.0146(17) 0.0000(12) -0.0014(15) 0.0010(12)
C5 0.0210(17) 0.0181(16) 0.0125(16) -0.0014(12) -0.0009(13) -0.0009(13)

loop_
_atom_type_symbol
_atom_type_description
_atom_type_scat_dispersion_real
_atom_type_scat_dispersion_imag
_atom_type_scat_source
C C 0.0181 0.0091 'International Tables Vol C Tables 4.2.6.8 and 6.1.1.4'
H H 0.0000 0.0000 'International Tables Vol C Tables 4.2.6.8 and 6.1.1.4'
N N 0.0311 0.0180 'International Tables Vol C Tables 4.2.6.8 and 6.1.1.4'
O O 0.0492 0.0322 'International Tables Vol C Tables 4.2.6.8 and 6.1.1.4'
S S 0.3331 0.5567 'International Tables Vol C Tables 4.2.6.8 and 6.1.1.4'

loop_
_geom_angle_atom_site_label_1
_geom_angle_atom_site_label_2
_geom_angle_atom_site_label_3
_geom_angle
_geom_angle_site_symmetry_1
_geom_angle_site_symmetry_3
_geom_angle_publ_flag
C4 S1 C1 91.26(17) . . ?
C5 O2 H2A 107(3) . . ?
C6 O3 H2A 110(2) . . ?
C10 N1 H1 120(3) . . ?
C7 N1 H1 116(3) . . ?
C7 N1 C10 124.1(3) . . ?
O3 C6 C3 119.5(3) . . ?
O4 C6 O3 122.8(3) . . ?
O4 C6 C3 117.7(3) . . ?
C8 N2 H2 118(3) . . ?
C7 N2 H2 118(3) . . ?
C7 N2 C8 123.5(3) . . ?
H3A N3 H3B 124(4) . . ?
C10 N3 H3A 120(3) . . ?
C10 N3 H3B 116(3) . . ?
S1 C1 H1A 123.6 . . ?
C2 C1 S1 112.8(3) . . ?
C2 C1 H1A 123.6 . . ?
C8 C9 H9 121.0 . . ?
C8 C9 C10 118.1(3) . . ?
C10 C9 H9 121.0 . . ?
C9 C8 N2 119.4(3) . . ?
N4 C8 N2 116.5(3) . . ?
N4 C8 C9 124.1(3) . . ?
C2 C3 C6 129.1(3) . . ?
C4 C3 C6 119.9(3) . . ?
C4 C3 C2 111.0(3) . . ?
C8 N4 H4A 120.0 . . ?
C8 N4 H4B 120.0 . . ?
H4A N4 H4B 120.0 . . ?
N1 C10 C9 119.0(3) . . ?
N3 C10 N1 116.7(3) . . ?
N3 C10 C9 124.3(3) . . ?
C1 C2 C3 111.5(3) . . ?
C1 C2 C5 117.5(3) . . ?
C3 C2 C5 131.0(3) . . ?
N1 C7 S2 121.8(3) . . ?
N2 C7 S2 122.6(3) . . ?
N2 C7 N1 115.6(3) . . ?
S1 C4 H4 123.3 . . ?
C3 C4 S1 113.3(3) . . ?
C3 C4 H4 123.3 . . ?
O2 C5 C2 119.6(3) . . ?
O1 C5 O2 120.3(3) . . ?
O1 C5 C2 120.1(3) . . ?

loop_
_geom_bond_atom_site_label_1
_geom_bond_atom_site_label_2
_geom_bond_distance
_geom_bond_site_symmetry_2
_geom_bond_publ_flag
S1 C1 1.705(4) . ?
S1 C4 1.699(3) . ?
S2 C7 1.673(4) . ?
O2 H2A 1.02(6) . ?
O2 C5 1.314(4) . ?
O3 H2A 1.46(6) . ?
O3 C6 1.264(4) . ?
N1 H1 0.85(2) . ?
N1 C10 1.368(5) . ?
N1 C7 1.363(4) . ?
O4 C6 1.261(5) . ?
C6 C3 1.506(5) . ?
O1 C5 1.224(4) . ?
N2 H2 0.97(5) . ?
N2 C8 1.386(5) . ?
N2 C7 1.352(5) . ?
N3 H3A 0.92(5) . ?
N3 H3B 0.86(5) . ?
N3 C10 1.329(5) . ?
C1 H1A 0.9500 . ?
C1 C2 1.366(5) . ?
C9 H9 0.9500 . ?
C9 C8 1.381(5) . ?
C9 C10 1.392(5) . ?
C8 N4 1.330(5) . ?
C3 C2 1.443(5) . ?
C3 C4 1.366(5) . ?
N4 H4A 0.8800 . ?
N4 H4B 0.8800 . ?
C2 C5 1.490(5) . ?
C4 H4 0.9500 . ?

loop_
_geom_hbond_atom_site_label_D
_geom_hbond_atom_site_label_H
_geom_hbond_atom_site_label_A
_geom_hbond_distance_DH
_geom_hbond_distance_HA
_geom_hbond_distance_DA
_geom_hbond_angle_DHA
_geom_hbond_site_symmetry_A
_geom_hbond_publ_flag
O2 H2A O3 1.02(6) 1.46(6) 2.474(4) 175(5) . yes
N1 H1 O4 0.85(2) 2.09(3) 2.847(4) 148(4) 2_564 yes
N2 H2 O3 0.97(5) 1.85(5) 2.819(4) 173(4) . yes
N3 H3A O4 0.92(5) 2.01(5) 2.840(4) 149(4) 2_564 yes
N3 H3B O1 0.86(5) 1.93(5) 2.759(4) 163(5) 3_345 yes
C9 H9 O1 0.95 2.50 3.192(4) 129.7 3_345 yes
N4 H4A S2 0.88 2.81 3.657(3) 161.2 2_465 yes
N4 H4B O4 0.88 1.94 2.807(4) 167.9 . yes
C4 H4 O2 0.95 2.60 3.072(4) 111.4 4_465 yes
C4 H4 N3 0.95 2.69 3.593(5) 158.0 2_565 yes

loop_
_geom_torsion_atom_site_label_1
_geom_torsion_atom_site_label_2
_geom_torsion_atom_site_label_3
_geom_torsion_atom_site_label_4
_geom_torsion
_geom_torsion_site_symmetry_1
_geom_torsion_site_symmetry_2
_geom_torsion_site_symmetry_3
_geom_torsion_site_symmetry_4
_geom_torsion_publ_flag
S1 C1 C2 C3 0.6(4) . . . . ?
S1 C1 C2 C5 -179.1(2) . . . . ?
O3 C6 C3 C2 -2.1(6) . . . . ?
O3 C6 C3 C4 178.2(3) . . . . ?
O4 C6 C3 C2 178.8(3) . . . . ?
O4 C6 C3 C4 -0.9(5) . . . . ?
C6 C3 C2 C1 179.7(3) . . . . ?
C6 C3 C2 C5 -0.6(6) . . . . ?
C6 C3 C4 S1 179.9(2) . . . . ?
C1 S1 C4 C3 0.1(3) . . . . ?
C1 C2 C5 O2 -176.1(3) . . . . ?
C1 C2 C5 O1 2.9(5) . . . . ?
C8 N2 C7 S2 178.9(3) . . . . ?
C8 N2 C7 N1 -1.8(5) . . . . ?
C8 C9 C10 N1 4.7(5) . . . . ?
C8 C9 C10 N3 -174.6(3) . . . . ?
C3 C2 C5 O2 4.2(6) . . . . ?
C3 C2 C5 O1 -176.8(4) . . . . ?
C10 N1 C7 S2 -176.0(3) . . . . ?
C10 N1 C7 N2 4.8(5) . . . . ?
C10 C9 C8 N2 -2.0(5) . . . . ?
C10 C9 C8 N4 177.7(3) . . . . ?
C2 C3 C4 S1 0.2(4) . . . . ?
C7 N1 C10 N3 173.0(3) . . . . ?
C7 N1 C10 C9 -6.4(5) . . . . ?
C7 N2 C8 C9 0.6(5) . . . . ?
C7 N2 C8 N4 -179.2(3) . . . . ?
C4 S1 C1 C2 -0.5(3) . . . . ?
C4 C3 C2 C1 -0.5(4) . . . . ?
C4 C3 C2 C5 179.2(3) . . . . ?
